data_7160543
loop_
_publ_author_name
'Zimarev, Vladislav S.'
'Firsin, Ilya D.'
'Larin, Alexander V.'
'Tafeenko, Victor A.'
'Bondarenko, Grigoriy N.'
'Chuchelkin, Ilya V.'
'Gavrilov, Vladislav K.'
'Gavrilov, Konstantin N.'
'Goulioukina, Nataliya S.'
'Beletskaya, Irina P.'

_publ_section_title
;
 Rhodium-catalyzed enantioselective hydrogenation of
 (1-arylvinyl)phosphonates with TADDOL-based phosphoramidite P,S ligands.
;
_journal_issue 23
_journal_name_full 'Organic &amp; biomolecular chemistry'
_journal_page_first 5600
_journal_page_last 5610
_journal_paper_doi 10.1039/d5ob00602c
_journal_volume 23
_journal_year 2025
_chemical_absolute_configuration unk
_chemical_formula_moiety 'C51 H55 B Cl9 F4 N O4 P Rh S'
_chemical_formula_sum 'C51 H55 B Cl9 F4 N O4 P Rh S'
_chemical_formula_weight 1317.76
_space_group_crystal_system orthorhombic
_space_group_IT_number 19
_space_group_name_Hall 'P 2ac 2ab'
_space_group_name_H-M_alt 'P 21 21 21'
_atom_sites_solution_hydrogens geom
_audit_creation_method SHELXL-2014/7
_audit_update_record
;
2025-01-31 deposited with the CCDC.	2025-05-09 downloaded from the CCDC.
;
_cell_angle_alpha 90
_cell_angle_beta 90
_cell_angle_gamma 90
_cell_formula_units_Z 4
_cell_length_a 16.8778(8)
_cell_length_b 16.9391(8)
_cell_length_c 20.3030(7)
_cell_measurement_reflns_used 5844
_cell_measurement_temperature 295(2)
_cell_measurement_theta_max 22.85
_cell_measurement_theta_min 1.92
_cell_volume 5804.5(4)
_computing_structure_refinement 'SHELXL-2014/7 (Sheldrick, 2014)'
_diffrn_ambient_temperature 295
_diffrn_detector Pilatus100K
_diffrn_detector_area_resol_mean 5.81
_diffrn_detector_type STOE
_diffrn_measured_fraction_theta_full 0.998
_diffrn_measured_fraction_theta_max 0.958
_diffrn_measurement_device_type stoe
_diffrn_measurement_method 'rotation method'
_diffrn_radiation_collimation '0.5 mm diameter, monocapillary'
_diffrn_radiation_monochromator 'plane graphite'
_diffrn_radiation_polarisn_norm 0
_diffrn_radiation_type 'Mo K\a'
_diffrn_radiation_wavelength 0.71073
_diffrn_reflns_av_R_equivalents 0.1356
_diffrn_reflns_av_unetI/netI 0.3304
_diffrn_reflns_Laue_measured_fraction_full 0.998
_diffrn_reflns_Laue_measured_fraction_max 0.958
_diffrn_reflns_limit_h_max 22
_diffrn_reflns_limit_h_min -22
_diffrn_reflns_limit_k_max 22
_diffrn_reflns_limit_k_min -22
_diffrn_reflns_limit_l_max 26
_diffrn_reflns_limit_l_min -26
_diffrn_reflns_number 80977
_diffrn_reflns_point_group_measured_fraction_full 0.994
_diffrn_reflns_point_group_measured_fraction_max 0.942
_diffrn_reflns_theta_full 25.240
_diffrn_reflns_theta_max 28.633
_diffrn_reflns_theta_min 2.405
_diffrn_source 'Mo LFF Sealed Tube'
_diffrn_source_current 40
_diffrn_source_power 2.000
_diffrn_source_voltage 50
_exptl_absorpt_coefficient_mu 0.828
_exptl_absorpt_correction_T_max 0.739
_exptl_absorpt_correction_T_min 0.457
_exptl_absorpt_correction_type multi-scan
_exptl_absorpt_process_details
;
[c.f. r.h. blessing, acta cryst. (1995), a51, 33-38]
;
_exptl_crystal_colour colorless
_exptl_crystal_density_diffrn 1.508
_exptl_crystal_description block
_exptl_crystal_F_000 2680
_exptl_crystal_size_max .29
_exptl_crystal_size_mid .23
_exptl_crystal_size_min .21
_refine_diff_density_max 0.564
_refine_diff_density_min -0.443
_refine_diff_density_rms 0.071
_refine_ls_abs_structure_details
;
 Flack x determined using 1272 quotients [(I+)-(I-)]/[(I+)+(I-)]
 (Parsons, Flack and Wagner, Acta Cryst. B69 (2013) 249-259).
;
_refine_ls_abs_structure_Flack -0.01(3)
_refine_ls_extinction_method none
_refine_ls_goodness_of_fit_ref 0.770
_refine_ls_hydrogen_treatment constr
_refine_ls_matrix_type full
_refine_ls_number_parameters 657
_refine_ls_number_reflns 14049
_refine_ls_number_restraints 34
_refine_ls_restrained_S_all 0.781
_refine_ls_R_factor_all 0.2525
_refine_ls_R_factor_gt 0.0591
_refine_ls_shift/su_max 0.036
_refine_ls_shift/su_mean 0.002
_refine_ls_structure_factor_coef Fsqd
_refine_ls_weighting_details 'w=1/[\s^2^(Fo^2^)+(0.0439P)^2^] where P=(Fo^2^+2Fc^2^)/3'
_refine_ls_weighting_scheme calc
_refine_ls_wR_factor_gt 0.1048
_refine_ls_wR_factor_ref 0.1450
_reflns_Friedel_coverage 0.804
_reflns_Friedel_fraction_full 0.989
_reflns_Friedel_fraction_max 0.924
_reflns_number_gt 4153
_reflns_number_total 14049
_reflns_threshold_expression 'I > 2\s(I)'
_cod_data_source_file d5ob00602c2.cif
_cod_data_source_block gavr75
_cod_depositor_comments 'Adding full bibliography for 7160541--7160543.cif.'
_cod_database_code 7160543
_shelx_shelxl_version_number 2014/7
_shelx_space_group_comment
;
The symmetry employed for this shelxl refinement is uniquely defined
by the following loop, which should always be used as a source of
symmetry information in preference to the above space-group names.
They are only intended as comments.
;

loop_
_space_group_symop_operation_xyz
'x, y, z'
'-x+1/2, -y, z+1/2'
'-x, y+1/2, -z+1/2'
'x+1/2, -y+1/2, -z'

loop_
_atom_site_label
_atom_site_type_symbol
_atom_site_fract_x
_atom_site_fract_y
_atom_site_fract_z
_atom_site_U_iso_or_equiv
_atom_site_adp_type
_atom_site_occupancy
_atom_site_site_symmetry_order
_atom_site_calc_flag
_atom_site_refinement_flags_posn
_atom_site_refinement_flags_adp
_atom_site_refinement_flags_occupancy
_atom_site_disorder_assembly
_atom_site_disorder_group
Rh1 Rh 0.60205(5) 0.36496(4) 0.24873(6) 0.0503(3) Uani 1 1 d . . . . .
P1 P 0.6381(2) 0.43607(16) 0.33864(17) 0.0442(9) Uani 1 1 d . . . . .
S1 S 0.5692(2) 0.26881(17) 0.32794(17) 0.0614(10) Uani 1 1 d . . . . .
O1 O 0.7178(5) 0.4159(4) 0.3770(3) 0.042(2) Uani 1 1 d . . . . .
O2 O 0.8813(5) 0.5478(4) 0.3424(4) 0.062(2) Uani 1 1 d . . . . .
O3 O 0.8055(5) 0.6368(4) 0.3970(4) 0.065(2) Uani 1 1 d . . . . .
O4 O 0.6443(4) 0.5287(3) 0.3209(3) 0.0422(18) Uani 1 1 d . . . . .
N1 N 0.5768(5) 0.4199(5) 0.4008(4) 0.045(2) Uani 1 1 d . . . . .
C1 C 0.4868(7) 0.3093(6) 0.3740(7) 0.064(4) Uani 1 1 d . . . . .
H1A H 0.4376 0.2993 0.3507 0.077 Uiso 1 1 calc R U . . .
H1B H 0.4837 0.2843 0.4169 0.077 Uiso 1 1 calc R U . . .
C2 C 0.4988(9) 0.3963(7) 0.3819(6) 0.060(4) Uani 1 1 d . . . . .
H2A H 0.4858 0.4219 0.3406 0.072 Uiso 1 1 calc R U . . .
H2B H 0.4618 0.4154 0.4148 0.072 Uiso 1 1 calc R U . . .
C3 C 0.5250(9) 0.1806(6) 0.2965(7) 0.100(5) Uani 1 1 d . . . . .
H3A H 0.5182 0.1433 0.3317 0.150 Uiso 1 1 calc R U . . .
H3B H 0.5587 0.1582 0.2633 0.150 Uiso 1 1 calc R U . . .
H3C H 0.4743 0.1928 0.2776 0.150 Uiso 1 1 calc R U . . .
C4 C 0.5949(7) 0.4057(6) 0.4701(5) 0.039(3) Uani 1 1 d . . . . .
C5 C 0.6282(7) 0.3369(7) 0.4906(6) 0.062(4) Uani 1 1 d . . . . .
H5 H 0.6432 0.2988 0.4602 0.074 Uiso 1 1 calc R U . . .
C6 C 0.6395(8) 0.3243(8) 0.5564(8) 0.077(4) Uani 1 1 d . . . . .
H6 H 0.6613 0.2766 0.5700 0.093 Uiso 1 1 calc R U . . .
C7 C 0.6199(12) 0.3794(11) 0.6028(8) 0.110(7) Uani 1 1 d . . . . .
H7 H 0.6255 0.3690 0.6475 0.132 Uiso 1 1 calc R U . . .
C8 C 0.5926(11) 0.4479(9) 0.5815(6) 0.099(5) Uani 1 1 d . . . . .
H8 H 0.5830 0.4879 0.6119 0.119 Uiso 1 1 calc R U . . .
C9 C 0.5780(8) 0.4618(7) 0.5160(6) 0.069(4) Uani 1 1 d . . . . .
H9 H 0.5564 0.5098 0.5029 0.083 Uiso 1 1 calc R U . . .
C10 C 0.5803(9) 0.4654(7) 0.1853(6) 0.065(4) Uani 1 1 d . . . . .
H10 H 0.5701 0.4959 0.2224 0.078 Uiso 1 1 calc R U . . .
C11 C 0.6543(9) 0.4418(7) 0.1759(6) 0.059(4) Uani 1 1 d . . . . .
H11 H 0.6908 0.4544 0.2086 0.071 Uiso 1 1 calc R U . . .
C12 C 0.6847(11) 0.3965(11) 0.1175(7) 0.107(6) Uani 1 1 d . . . . .
H12A H 0.6640 0.4213 0.0780 0.129 Uiso 1 1 calc R U . . .
H12B H 0.7419 0.4021 0.1164 0.129 Uiso 1 1 calc R U . . .
C13 C 0.6660(12) 0.3121(10) 0.1145(8) 0.115(6) Uani 1 1 d . . . . .
H13A H 0.7149 0.2829 0.1201 0.138 Uiso 1 1 calc R U . . .
H13B H 0.6464 0.3006 0.0706 0.138 Uiso 1 1 calc R U . . .
C14 C 0.6079(13) 0.2816(8) 0.1624(7) 0.082(5) Uani 1 1 d . . . . .
H14 H 0.6245 0.2430 0.1920 0.099 Uiso 1 1 calc R U . . .
C15 C 0.5325(12) 0.3064(8) 0.1655(7) 0.080(5) Uani 1 1 d . . . . .
H15 H 0.4998 0.2835 0.1970 0.096 Uiso 1 1 calc R U . . .
C16 C 0.4970(10) 0.3690(10) 0.1215(9) 0.109(6) Uani 1 1 d . . . . .
H16A H 0.5178 0.3617 0.0774 0.130 Uiso 1 1 calc R U . . .
H16B H 0.4403 0.3606 0.1194 0.130 Uiso 1 1 calc R U . . .
C17 C 0.5105(10) 0.4466(9) 0.1401(9) 0.103(6) Uani 1 1 d . . . . .
H17A H 0.4628 0.4656 0.1616 0.124 Uiso 1 1 calc R U . . .
H17B H 0.5170 0.4774 0.1002 0.124 Uiso 1 1 calc R U . . .
C18 C 0.8814(8) 0.6251(7) 0.3728(6) 0.059(4) Uani 1 1 d . . . . .
C19 C 0.8022(6) 0.5217(5) 0.3369(5) 0.039(3) Uani 1 1 d . . . . .
H19 H 0.7826 0.5300 0.2920 0.047 Uiso 1 1 calc R U . . .
C20 C 0.7558(7) 0.5710(6) 0.3848(6) 0.044(3) Uani 1 1 d . . . . .
H20 H 0.7487 0.5412 0.4257 0.053 Uiso 1 1 calc R U . . .
C21 C 0.9034(10) 0.6849(7) 0.3222(7) 0.099(5) Uani 1 1 d . . . . .
H21A H 0.8681 0.6807 0.2853 0.148 Uiso 1 1 calc R U . . .
H21B H 0.9568 0.6758 0.3079 0.148 Uiso 1 1 calc R U . . .
H21C H 0.8994 0.7369 0.3409 0.148 Uiso 1 1 calc R U . . .
C22 C 0.9426(9) 0.6213(8) 0.4294(7) 0.106(6) Uani 1 1 d . . . . .
H22A H 0.9515 0.6734 0.4464 0.160 Uiso 1 1 calc R U . . .
H22B H 0.9916 0.6002 0.4131 0.160 Uiso 1 1 calc R U . . .
H22C H 0.9228 0.5879 0.4639 0.160 Uiso 1 1 calc R U . . .
C23 C 0.8199(7) 0.3792(6) 0.2975(6) 0.044(3) Uani 1 1 d . . . . .
C25 C 0.8959(9) 0.3485(9) 0.1997(7) 0.081(4) Uani 1 1 d . . . . .
H25 H 0.9292 0.3651 0.1660 0.097 Uiso 1 1 calc R U . . .
C24 C 0.8712(6) 0.4012(6) 0.2487(8) 0.061(3) Uani 1 1 d . . . . .
H24 H 0.8903 0.4527 0.2480 0.073 Uiso 1 1 calc R U . . .
C26 C 0.8706(11) 0.2738(10) 0.2025(7) 0.097(6) Uani 1 1 d . . . . .
H26 H 0.8894 0.2372 0.1721 0.116 Uiso 1 1 calc R U . . .
C27 C 0.8170(8) 0.2504(6) 0.2498(10) 0.077(3) Uani 1 1 d . . . . .
H27 H 0.7974 0.1990 0.2500 0.093 Uiso 1 1 calc R U . . .
C28 C 0.7931(7) 0.3033(7) 0.2961(6) 0.058(3) Uani 1 1 d . . . . .
H28 H 0.7572 0.2871 0.3281 0.070 Uiso 1 1 calc R U . . .
C29 C 0.8532(9) 0.4131(6) 0.4154(7) 0.059(4) Uani 1 1 d . . . . .
C30 C 0.9316(9) 0.3954(7) 0.4032(7) 0.074(4) Uani 1 1 d . . . . .
H30 H 0.9514 0.3929 0.3605 0.088 Uiso 1 1 calc R U . . .
C31 C 0.9789(9) 0.3817(9) 0.4566(9) 0.087(5) Uani 1 1 d . . . . .
H31 H 1.0320 0.3698 0.4496 0.104 Uiso 1 1 calc R U . . .
C32 C 0.9530(12) 0.3844(8) 0.5169(11) 0.098(6) Uani 1 1 d . . . . .
H32 H 0.9875 0.3746 0.5517 0.117 Uiso 1 1 calc R U . . .
C33 C 0.8756(11) 0.4017(7) 0.5295(7) 0.080(5) Uani 1 1 d . . . . .
H33 H 0.8573 0.4034 0.5727 0.096 Uiso 1 1 calc R U . . .
C34 C 0.8246(8) 0.4165(6) 0.4782(6) 0.060(3) Uani 1 1 d . . . . .
H34 H 0.7718 0.4286 0.4861 0.073 Uiso 1 1 calc R U . . .
C35 C 0.6752(7) 0.5946(6) 0.3581(5) 0.044(3) Uani 1 1 d . . . . .
C36 C 0.6167(8) 0.6192(6) 0.4110(6) 0.050(3) Uani 1 1 d . . . . .
C37 C 0.5354(9) 0.6158(6) 0.3979(6) 0.057(4) Uani 1 1 d . . . . .
H37 H 0.5176 0.5977 0.3573 0.069 Uiso 1 1 calc R U . . .
C38 C 0.4829(10) 0.6389(8) 0.4441(9) 0.095(5) Uani 1 1 d . . . . .
H38 H 0.4291 0.6348 0.4350 0.114 Uiso 1 1 calc R U . . .
C39 C 0.5051(13) 0.6669(10) 0.5017(11) 0.102(7) Uani 1 1 d . . . . .
H39 H 0.4673 0.6828 0.5322 0.122 Uiso 1 1 calc R U . . .
C40 C 0.5827(15) 0.6725(8) 0.5163(8) 0.108(7) Uani 1 1 d . . . . .
H40 H 0.5984 0.6921 0.5571 0.129 Uiso 1 1 calc R U . . .
C41 C 0.6391(8) 0.6493(6) 0.4711(6) 0.065(4) Uani 1 1 d . . . . .
H41 H 0.6926 0.6540 0.4813 0.078 Uiso 1 1 calc R U . . .
C42 C 0.6826(7) 0.6626(7) 0.3073(6) 0.049(3) Uani 1 1 d . . . . .
C43 C 0.6858(7) 0.7392(7) 0.3293(7) 0.064(4) Uani 1 1 d . . . . .
H43 H 0.6815 0.7509 0.3739 0.077 Uiso 1 1 calc R U . . .
C44 C 0.6957(10) 0.7993(8) 0.2823(10) 0.078(5) Uani 1 1 d . . . . .
H44 H 0.6975 0.8514 0.2968 0.093 Uiso 1 1 calc R U . . .
C45 C 0.7028(8) 0.7848(9) 0.2166(9) 0.067(4) Uani 1 1 d . . . . .
H45 H 0.7090 0.8259 0.1866 0.081 Uiso 1 1 calc R U . . .
C46 C 0.6912(6) 0.6496(6) 0.2413(7) 0.051(3) Uani 1 1 d . . . . .
H46 H 0.6906 0.5978 0.2263 0.061 Uiso 1 1 calc R U . . .
C47 C 0.7005(7) 0.7089(8) 0.1963(6) 0.051(4) Uani 1 1 d . . . . .
H47 H 0.7053 0.6970 0.1518 0.061 Uiso 1 1 calc R U . . .
C48 C 0.7997(6) 0.4315(6) 0.3550(5) 0.044(3) Uani 1 1 d . . . . .
Cl1 Cl 0.4073(6) 0.3334(5) 0.5642(4) 0.243(3) Uani 1 1 d D . . . .
Cl2 Cl 0.2955(5) 0.3455(6) 0.4631(4) 0.250(4) Uani 1 1 d D . . . .
Cl3 Cl 0.2455(4) 0.3594(4) 0.5958(3) 0.190(3) Uani 1 1 d D . . . .
C60 C 0.3108(17) 0.3175(19) 0.5378(11) 0.272(19) Uani 1 1 d D . . . .
H60 H 0.3020 0.2603 0.5389 0.326 Uiso 1 1 calc R U . . .
C61 C 0.1287(9) 0.4710(9) 0.2413(11) 0.194(11) Uani 0.762(6) 1 d D . P A 1
H61 H 0.1836 0.4885 0.2471 0.232 Uiso 0.762(6) 1 calc R U P A 1
Cl4 Cl 0.1046(6) 0.3836(6) 0.2918(5) 0.197(2) Uani 0.762(6) 1 d D . P A 1
Cl5 Cl 0.1112(5) 0.4323(5) 0.1647(5) 0.197(2) Uani 0.762(6) 1 d D . P A 1
Cl6 Cl 0.0605(5) 0.5428(5) 0.2628(6) 0.197(2) Uani 0.762(6) 1 d D . P A 1
C611 C 0.1287(9) 0.4710(9) 0.2413(11) 0.194(11) Uani 0.238(6) 1 d D . P A 2
H611 H 0.1854 0.4773 0.2323 0.232 Uiso 0.238(6) 1 calc R U P A 2
Cl41 Cl 0.1011(18) 0.5085(17) 0.3249(12) 0.197(2) Uani 0.238(6) 1 d D . P A 2
Cl51 Cl 0.1011(19) 0.3787(13) 0.2382(17) 0.197(2) Uani 0.238(6) 1 d D . P A 2
Cl61 Cl 0.0706(17) 0.5458(15) 0.2028(14) 0.197(2) Uani 0.238(6) 1 d D . P A 2
F1 F 0.4158(6) 0.5261(6) 0.2805(5) 0.166(5) Uani 1 1 d D . . . .
F2 F 0.3084(9) 0.4743(6) 0.3287(9) 0.232(7) Uani 1 1 d D . . . .
F3 F 0.3190(10) 0.5988(7) 0.3151(12) 0.303(12) Uani 1 1 d D . . . .
F4 F 0.3024(10) 0.5316(19) 0.2315(9) 0.372(16) Uani 1 1 d D . . . .
B1 B 0.3393(14) 0.5274(15) 0.2926(14) 0.23(2) Uani 1 1 d D . . . .
C80 C 0.2217(13) 0.5728(11) 0.4718(14) 0.245(16) Uani 0.625(7) 1 d D . P B 3
H80 H 0.2491 0.5563 0.4316 0.294 Uiso 0.625(7) 1 calc R U P B 3
Cl7 Cl 0.1340(9) 0.5155(8) 0.4818(9) 0.244(3) Uani 0.625(7) 1 d D . P B 3
Cl8 Cl 0.1870(10) 0.6652(8) 0.4619(9) 0.244(3) Uani 0.625(7) 1 d D . P B 3
Cl9 Cl 0.2827(9) 0.5657(8) 0.5349(8) 0.244(3) Uani 0.625(7) 1 d D . P B 3
C801 C 0.2217(13) 0.5728(11) 0.4718(14) 0.245(16) Uani 0.375(7) 1 d . . P B 4
H801 H 0.2586 0.5352 0.4518 0.294 Uiso 0.375(7) 1 calc R U P B 4
Cl71 Cl 0.2748(14) 0.6622(12) 0.5199(12) 0.244(3) Uani 0.375(7) 1 d D . P B 4
Cl81 Cl 0.1641(16) 0.5340(14) 0.5286(14) 0.244(3) Uani 0.375(7) 1 d D . P B 4
Cl91 Cl 0.1742(16) 0.6301(16) 0.4171(13) 0.244(3) Uani 0.375(7) 1 d D . P B 4

loop_
_atom_site_aniso_label
_atom_site_aniso_U_11
_atom_site_aniso_U_22
_atom_site_aniso_U_33
_atom_site_aniso_U_23
_atom_site_aniso_U_13
_atom_site_aniso_U_12
Rh1 0.0672(6) 0.0418(4) 0.0420(4) -0.0007(6) -0.0040(8) -0.0064(5)
P1 0.055(2) 0.0375(17) 0.040(2) -0.0010(15) 0.0009(18) -0.0095(16)
S1 0.081(3) 0.0459(18) 0.057(2) 0.0003(16) 0.001(2) -0.0094(18)
O1 0.044(5) 0.038(4) 0.044(5) 0.002(3) -0.007(4) 0.002(4)
O2 0.057(6) 0.046(5) 0.082(6) -0.010(4) -0.007(5) -0.008(4)
O3 0.073(7) 0.039(4) 0.083(6) -0.007(5) -0.010(5) -0.012(5)
O4 0.055(5) 0.030(4) 0.041(5) 0.002(3) -0.001(4) -0.003(3)
N1 0.045(7) 0.043(5) 0.046(6) -0.001(5) 0.000(5) -0.004(5)
C1 0.046(9) 0.056(8) 0.091(11) 0.006(7) 0.002(8) -0.014(7)
C2 0.082(13) 0.064(9) 0.033(8) 0.006(6) 0.012(7) -0.005(8)
C3 0.150(15) 0.054(8) 0.095(11) -0.011(8) 0.016(10) -0.041(9)
C4 0.037(7) 0.047(6) 0.033(7) 0.006(5) 0.008(6) -0.003(6)
C5 0.075(11) 0.061(8) 0.050(9) 0.007(7) -0.014(7) 0.005(7)
C6 0.073(11) 0.078(10) 0.081(12) 0.027(9) 0.008(9) 0.004(8)
C7 0.18(2) 0.102(13) 0.052(11) 0.014(11) 0.010(12) 0.004(15)
C8 0.168(16) 0.099(12) 0.031(9) -0.009(8) 0.011(10) 0.005(12)
C9 0.102(12) 0.063(8) 0.042(8) -0.002(7) 0.002(8) 0.006(7)
C10 0.088(12) 0.062(8) 0.046(9) 0.011(6) -0.005(8) 0.008(8)
C11 0.064(11) 0.072(9) 0.041(9) -0.017(7) -0.018(8) -0.005(8)
C12 0.131(17) 0.145(16) 0.046(10) -0.027(10) 0.029(10) -0.038(12)
C13 0.154(18) 0.109(14) 0.081(13) -0.017(11) 0.031(13) -0.007(12)
C14 0.145(17) 0.057(9) 0.045(10) -0.016(7) -0.025(13) -0.004(12)
C15 0.129(16) 0.054(9) 0.058(10) -0.004(8) -0.033(11) -0.010(10)
C16 0.120(16) 0.090(12) 0.115(16) 0.016(12) -0.043(11) -0.034(14)
C17 0.101(14) 0.081(11) 0.128(16) 0.016(10) -0.052(12) -0.008(10)
C18 0.057(10) 0.051(8) 0.069(9) -0.007(7) -0.022(7) -0.009(8)
C19 0.037(8) 0.040(6) 0.039(7) 0.009(5) -0.002(6) -0.003(5)
C20 0.052(8) 0.022(6) 0.058(8) 0.002(5) -0.001(6) -0.004(6)
C21 0.140(14) 0.059(8) 0.097(11) 0.015(8) -0.017(12) 0.003(10)
C22 0.126(13) 0.099(11) 0.094(11) -0.048(10) -0.066(10) 0.000(10)
C23 0.047(8) 0.034(7) 0.051(8) 0.000(6) -0.011(6) -0.005(6)
C25 0.088(11) 0.084(10) 0.070(9) -0.008(9) 0.022(9) -0.001(10)
C24 0.065(9) 0.059(7) 0.057(7) 0.012(10) -0.014(11) -0.007(6)
C26 0.154(19) 0.082(12) 0.055(10) -0.013(9) -0.009(11) 0.025(12)
C27 0.110(11) 0.043(7) 0.079(9) 0.001(11) 0.005(14) -0.001(6)
C28 0.055(9) 0.052(8) 0.068(9) -0.012(7) -0.004(7) 0.002(7)
C29 0.074(11) 0.037(7) 0.067(11) -0.003(6) -0.023(9) 0.005(7)
C30 0.069(11) 0.087(10) 0.064(10) -0.006(7) -0.016(9) 0.021(8)
C31 0.069(12) 0.122(13) 0.070(11) -0.011(11) -0.028(10) 0.036(10)
C32 0.093(15) 0.068(11) 0.132(18) 0.024(11) -0.076(15) 0.009(10)
C33 0.141(17) 0.057(9) 0.042(9) 0.015(7) -0.022(10) -0.013(10)
C34 0.085(10) 0.064(8) 0.032(8) 0.001(7) -0.006(8) -0.006(7)
C35 0.057(9) 0.034(6) 0.040(7) -0.004(6) 0.002(7) -0.003(6)
C36 0.065(11) 0.038(7) 0.046(8) 0.004(6) 0.013(7) -0.009(6)
C37 0.075(11) 0.049(8) 0.047(8) 0.004(6) 0.018(8) 0.024(7)
C38 0.119(14) 0.076(10) 0.090(12) 0.018(11) 0.032(12) 0.052(10)
C39 0.125(18) 0.081(12) 0.100(17) 0.024(11) 0.053(16) 0.041(12)
C40 0.18(2) 0.071(9) 0.068(11) -0.009(8) 0.062(16) 0.015(14)
C41 0.096(11) 0.052(8) 0.047(8) -0.004(7) 0.006(8) -0.016(7)
C42 0.049(8) 0.046(8) 0.052(9) 0.004(6) -0.004(7) 0.004(6)
C43 0.073(10) 0.050(8) 0.068(10) -0.018(8) 0.002(8) 0.007(7)
C44 0.100(14) 0.033(8) 0.099(14) 0.026(9) 0.002(11) 0.017(8)
C45 0.063(11) 0.074(12) 0.065(12) 0.029(9) 0.004(10) -0.009(9)
C46 0.064(8) 0.032(6) 0.058(10) -0.011(8) -0.002(8) 0.006(5)
C47 0.065(10) 0.053(8) 0.036(8) 0.002(7) -0.021(7) 0.001(7)
C48 0.040(8) 0.041(7) 0.052(8) 0.002(6) -0.001(6) -0.005(6)
Cl1 0.216(8) 0.298(9) 0.214(7) 0.018(6) 0.056(7) 0.016(7)
Cl2 0.214(8) 0.368(11) 0.167(7) -0.056(8) 0.038(6) -0.054(8)
Cl3 0.219(7) 0.165(5) 0.188(6) 0.054(5) 0.094(5) 0.057(5)
C60 0.26(4) 0.44(5) 0.12(2) -0.06(3) 0.08(2) -0.19(3)
C61 0.066(13) 0.133(14) 0.38(4) -0.05(3) 0.01(2) 0.001(9)
Cl4 0.162(3) 0.216(4) 0.214(7) -0.039(5) 0.032(5) 0.025(3)
Cl5 0.162(3) 0.216(4) 0.214(7) -0.039(5) 0.032(5) 0.025(3)
Cl6 0.162(3) 0.216(4) 0.214(7) -0.039(5) 0.032(5) 0.025(3)
C611 0.066(13) 0.133(14) 0.38(4) -0.05(3) 0.01(2) 0.001(9)
Cl41 0.162(3) 0.216(4) 0.214(7) -0.039(5) 0.032(5) 0.025(3)
Cl51 0.162(3) 0.216(4) 0.214(7) -0.039(5) 0.032(5) 0.025(3)
Cl61 0.162(3) 0.216(4) 0.214(7) -0.039(5) 0.032(5) 0.025(3)
F1 0.123(10) 0.174(9) 0.201(13) 0.070(8) -0.006(8) 0.016(7)
F2 0.234(16) 0.137(9) 0.33(2) 0.051(12) 0.041(15) -0.040(10)
F3 0.216(17) 0.113(9) 0.58(4) -0.023(14) 0.02(2) 0.026(9)
F4 0.195(18) 0.58(4) 0.35(3) 0.10(3) -0.15(2) 0.02(2)
B1 0.14(3) 0.23(4) 0.33(5) 0.23(3) 0.13(3) 0.16(3)
C80 0.16(2) 0.127(17) 0.44(4) 0.20(2) 0.04(3) 0.023(16)
Cl7 0.236(7) 0.220(7) 0.277(10) 0.039(7) -0.042(7) -0.012(6)
Cl8 0.236(7) 0.220(7) 0.277(10) 0.039(7) -0.042(7) -0.012(6)
Cl9 0.236(7) 0.220(7) 0.277(10) 0.039(7) -0.042(7) -0.012(6)
C801 0.16(2) 0.127(17) 0.44(4) 0.20(2) 0.04(3) 0.023(16)
Cl71 0.236(7) 0.220(7) 0.277(10) 0.039(7) -0.042(7) -0.012(6)
Cl81 0.236(7) 0.220(7) 0.277(10) 0.039(7) -0.042(7) -0.012(6)
Cl91 0.236(7) 0.220(7) 0.277(10) 0.039(7) -0.042(7) -0.012(6)

loop_
_atom_type_symbol
_atom_type_description
_atom_type_scat_dispersion_real
_atom_type_scat_dispersion_imag
_atom_type_scat_source
C C 0.0033 0.0016 'International Tables Vol C Tables 4.2.6.8 and 6.1.1.4'
H H 0.0000 0.0000 'International Tables Vol C Tables 4.2.6.8 and 6.1.1.4'
B B 0.0013 0.0007 'International Tables Vol C Tables 4.2.6.8 and 6.1.1.4'
Cl Cl 0.1484 0.1585 'International Tables Vol C Tables 4.2.6.8 and 6.1.1.4'
F F 0.0171 0.0103 'International Tables Vol C Tables 4.2.6.8 and 6.1.1.4'
N N 0.0061 0.0033 'International Tables Vol C Tables 4.2.6.8 and 6.1.1.4'
O O 0.0106 0.0060 'International Tables Vol C Tables 4.2.6.8 and 6.1.1.4'
P P 0.1023 0.0942 'International Tables Vol C Tables 4.2.6.8 and 6.1.1.4'
Rh Rh -1.1178 0.9187 'International Tables Vol C Tables 4.2.6.8 and 6.1.1.4'
S S 0.1246 0.1234 'International Tables Vol C Tables 4.2.6.8 and 6.1.1.4'

loop_
_geom_angle_atom_site_label_1
_geom_angle_atom_site_label_2
_geom_angle_atom_site_label_3
_geom_angle
_geom_angle_site_symmetry_1
_geom_angle_site_symmetry_3
_geom_angle_publ_flag
C11 Rh1 C10 35.7(4) . . ?
C11 Rh1 C14 80.0(5) . . ?
C10 Rh1 C14 92.1(5) . . ?
C11 Rh1 P1 97.0(3) . . ?
C10 Rh1 P1 96.1(4) . . ?
C14 Rh1 P1 161.2(6) . . ?
C11 Rh1 C15 88.0(5) . . ?
C10 Rh1 C15 79.3(5) . . ?
C14 Rh1 C15 34.4(5) . . ?
P1 Rh1 C15 164.4(5) . . ?
C11 Rh1 S1 168.8(4) . . ?
C10 Rh1 S1 155.5(4) . . ?
C14 Rh1 S1 96.2(4) . . ?
P1 Rh1 S1 83.16(12) . . ?
C15 Rh1 S1 94.8(4) . . ?
O1 P1 O4 105.2(4) . . ?
O1 P1 N1 96.9(4) . . ?
O4 P1 N1 111.9(4) . . ?
O1 P1 Rh1 120.4(3) . . ?
O4 P1 Rh1 110.7(3) . . ?
N1 P1 Rh1 111.0(3) . . ?
C3 S1 C1 100.4(6) . . ?
C3 S1 Rh1 115.6(5) . . ?
C1 S1 Rh1 105.8(4) . . ?
C48 O1 P1 127.3(6) . . ?
C19 O2 C18 108.5(9) . . ?
C18 O3 C20 111.8(9) . . ?
C35 O4 P1 131.1(6) . . ?
C2 N1 C4 113.9(9) . . ?
C2 N1 P1 114.7(8) . . ?
C4 N1 P1 129.1(8) . . ?
C2 C1 S1 109.0(9) . . ?
C2 C1 H1A 109.9 . . ?
S1 C1 H1A 109.9 . . ?
C2 C1 H1B 109.9 . . ?
S1 C1 H1B 109.9 . . ?
H1A C1 H1B 108.3 . . ?
N1 C2 C1 115.4(11) . . ?
N1 C2 H2A 108.4 . . ?
C1 C2 H2A 108.4 . . ?
N1 C2 H2B 108.4 . . ?
C1 C2 H2B 108.4 . . ?
H2A C2 H2B 107.5 . . ?
S1 C3 H3A 109.5 . . ?
S1 C3 H3B 109.5 . . ?
H3A C3 H3B 109.5 . . ?
S1 C3 H3C 109.5 . . ?
H3A C3 H3C 109.5 . . ?
H3B C3 H3C 109.5 . . ?
C5 C4 C9 118.4(10) . . ?
C5 C4 N1 121.6(10) . . ?
C9 C4 N1 120.0(10) . . ?
C4 C5 C6 119.5(12) . . ?
C4 C5 H5 120.3 . . ?
C6 C5 H5 120.3 . . ?
C5 C6 C7 122.2(13) . . ?
C5 C6 H6 118.9 . . ?
C7 C6 H6 118.9 . . ?
C8 C7 C6 117.3(14) . . ?
C8 C7 H7 121.3 . . ?
C6 C7 H7 121.3 . . ?
C7 C8 C9 122.0(14) . . ?
C7 C8 H8 119.0 . . ?
C9 C8 H8 119.0 . . ?
C4 C9 C8 120.3(12) . . ?
C4 C9 H9 119.8 . . ?
C8 C9 H9 119.8 . . ?
C11 C10 C17 125.4(13) . . ?
C11 C10 Rh1 71.8(8) . . ?
C17 C10 Rh1 109.0(8) . . ?
C11 C10 H10 117.3 . . ?
C17 C10 H10 117.3 . . ?
Rh1 C10 H10 89.2 . . ?
C10 C11 C12 126.1(14) . . ?
C10 C11 Rh1 72.5(8) . . ?
C12 C11 Rh1 111.9(9) . . ?
C10 C11 H11 116.9 . . ?
C12 C11 H11 116.9 . . ?
Rh1 C11 H11 85.5 . . ?
C13 C12 C11 117.2(13) . . ?
C13 C12 H12A 108.0 . . ?
C11 C12 H12A 108.0 . . ?
C13 C12 H12B 108.0 . . ?
C11 C12 H12B 108.0 . . ?
H12A C12 H12B 107.2 . . ?
C12 C13 C14 117.2(13) . . ?
C12 C13 H13A 108.0 . . ?
C14 C13 H13A 108.0 . . ?
C12 C13 H13B 108.0 . . ?
C14 C13 H13B 108.0 . . ?
H13A C13 H13B 107.2 . . ?
C15 C14 C13 123.4(16) . . ?
C15 C14 Rh1 74.0(9) . . ?
C13 C14 Rh1 108.8(9) . . ?
C15 C14 H14 118.3 . . ?
C13 C14 H14 118.3 . . ?
Rh1 C14 H14 87.1 . . ?
C14 C15 C16 124.6(17) . . ?
C14 C15 Rh1 71.6(9) . . ?
C16 C15 Rh1 109.7(9) . . ?
C14 C15 H15 117.7 . . ?
C16 C15 H15 117.7 . . ?
Rh1 C15 H15 88.8 . . ?
C17 C16 C15 116.1(13) . . ?
C17 C16 H16A 108.3 . . ?
C15 C16 H16A 108.3 . . ?
C17 C16 H16B 108.3 . . ?
C15 C16 H16B 108.3 . . ?
H16A C16 H16B 107.4 . . ?
C16 C17 C10 119.1(13) . . ?
C16 C17 H17A 107.5 . . ?
C10 C17 H17A 107.5 . . ?
C16 C17 H17B 107.5 . . ?
C10 C17 H17B 107.5 . . ?
H17A C17 H17B 107.0 . . ?
O3 C18 O2 106.3(10) . . ?
O3 C18 C21 112.1(11) . . ?
O2 C18 C21 108.7(10) . . ?
O3 C18 C22 111.1(12) . . ?
O2 C18 C22 106.3(10) . . ?
C21 C18 C22 111.9(12) . . ?
O2 C19 C20 105.6(8) . . ?
O2 C19 C48 108.1(8) . . ?
C20 C19 C48 112.1(8) . . ?
O2 C19 H19 110.3 . . ?
C20 C19 H19 110.3 . . ?
C48 C19 H19 110.3 . . ?
O3 C20 C19 104.0(8) . . ?
O3 C20 C35 112.7(8) . . ?
C19 C20 C35 112.5(9) . . ?
O3 C20 H20 109.1 . . ?
C19 C20 H20 109.1 . . ?
C35 C20 H20 109.1 . . ?
C18 C21 H21A 109.5 . . ?
C18 C21 H21B 109.5 . . ?
H21A C21 H21B 109.5 . . ?
C18 C21 H21C 109.5 . . ?
H21A C21 H21C 109.5 . . ?
H21B C21 H21C 109.5 . . ?
C18 C22 H22A 109.5 . . ?
C18 C22 H22B 109.5 . . ?
H22A C22 H22B 109.5 . . ?
C18 C22 H22C 109.5 . . ?
H22A C22 H22C 109.5 . . ?
H22B C22 H22C 109.5 . . ?
C24 C23 C28 116.9(11) . . ?
C24 C23 C48 123.1(10) . . ?
C28 C23 C48 119.7(11) . . ?
C26 C25 C24 118.6(13) . . ?
C26 C25 H25 120.7 . . ?
C24 C25 H25 120.7 . . ?
C23 C24 C25 122.0(10) . . ?
C23 C24 H24 119.0 . . ?
C25 C24 H24 119.0 . . ?
C25 C26 C27 120.8(14) . . ?
C25 C26 H26 119.6 . . ?
C27 C26 H26 119.6 . . ?
C28 C27 C26 119.1(11) . . ?
C28 C27 H27 120.5 . . ?
C26 C27 H27 120.5 . . ?
C27 C28 C23 122.5(12) . . ?
C27 C28 H28 118.7 . . ?
C23 C28 H28 118.7 . . ?
C34 C29 C30 121.1(13) . . ?
C34 C29 C48 121.6(13) . . ?
C30 C29 C48 117.3(13) . . ?
C31 C30 C29 117.0(14) . . ?
C31 C30 H30 121.5 . . ?
C29 C30 H30 121.5 . . ?
C32 C31 C30 123.0(16) . . ?
C32 C31 H31 118.5 . . ?
C30 C31 H31 118.5 . . ?
C31 C32 C33 120.5(16) . . ?
C31 C32 H32 119.8 . . ?
C33 C32 H32 119.8 . . ?
C32 C33 C34 119.8(15) . . ?
C32 C33 H33 120.1 . . ?
C34 C33 H33 120.1 . . ?
C29 C34 C33 118.7(13) . . ?
C29 C34 H34 120.7 . . ?
C33 C34 H34 120.7 . . ?
O4 C35 C36 110.4(9) . . ?
O4 C35 C20 107.8(8) . . ?
C36 C35 C20 113.8(9) . . ?
O4 C35 C42 104.8(8) . . ?
C36 C35 C42 108.6(9) . . ?
C20 C35 C42 111.1(9) . . ?
C41 C36 C37 117.0(11) . . ?
C41 C36 C35 123.4(12) . . ?
C37 C36 C35 119.5(11) . . ?
C38 C37 C36 120.0(14) . . ?
C38 C37 H37 120.0 . . ?
C36 C37 H37 120.0 . . ?
C39 C38 C37 122.4(18) . . ?
C39 C38 H38 118.8 . . ?
C37 C38 H38 118.8 . . ?
C38 C39 C40 120(2) . . ?
C38 C39 H39 120.1 . . ?
C40 C39 H39 120.1 . . ?
C39 C40 C41 120.3(19) . . ?
C39 C40 H40 119.8 . . ?
C41 C40 H40 119.8 . . ?
C36 C41 C40 120.4(15) . . ?
C36 C41 H41 119.8 . . ?
C40 C41 H41 119.8 . . ?
C43 C42 C46 117.9(10) . . ?
C43 C42 C35 119.2(11) . . ?
C46 C42 C35 122.7(10) . . ?
C42 C43 C44 118.0(13) . . ?
C42 C43 H43 121.0 . . ?
C44 C43 H43 121.0 . . ?
C45 C44 C43 123.0(15) . . ?
C45 C44 H44 118.5 . . ?
C43 C44 H44 118.5 . . ?
C47 C45 C44 117.9(14) . . ?
C47 C45 H45 121.1 . . ?
C44 C45 H45 121.1 . . ?
C47 C46 C42 123.3(10) . . ?
C47 C46 H46 118.4 . . ?
C42 C46 H46 118.4 . . ?
C45 C47 C46 120.0(12) . . ?
C45 C47 H47 120.0 . . ?
C46 C47 H47 120.0 . . ?
O1 C48 C23 109.9(8) . . ?
O1 C48 C29 105.6(9) . . ?
C23 C48 C29 111.3(9) . . ?
O1 C48 C19 105.6(8) . . ?
C23 C48 C19 112.6(9) . . ?
C29 C48 C19 111.3(8) . . ?
Cl2 C60 Cl1 113.3(14) . . ?
Cl2 C60 Cl3 114(2) . . ?
Cl1 C60 Cl3 108.6(14) . . ?
Cl2 C60 H60 106.8 . . ?
Cl1 C60 H60 106.8 . . ?
Cl3 C60 H60 106.8 . . ?
Cl5 C61 Cl6 112.5(11) . . ?
Cl5 C61 Cl4 99.1(9) . . ?
Cl6 C61 Cl4 106.1(11) . . ?
Cl5 C61 H61 112.7 . . ?
Cl6 C61 H61 112.7 . . ?
Cl4 C61 H61 112.7 . . ?
Cl51 C611 Cl61 120.4(18) . . ?
Cl51 C611 Cl41 106.8(17) . . ?
Cl61 C611 Cl41 91.1(15) . . ?
Cl51 C611 H611 112.1 . . ?
Cl61 C611 H611 112.1 . . ?
Cl41 C611 H611 112.1 . . ?
F2 B1 F1 119.9(16) . . ?
F2 B1 F3 110(2) . . ?
F1 B1 F3 109(2) . . ?
F2 B1 F4 112(3) . . ?
F1 B1 F4 106(2) . . ?
F3 B1 F4 98.2(15) . . ?
Cl9 C80 Cl8 112.3(18) . . ?
Cl9 C80 Cl7 113.0(14) . . ?
Cl8 C80 Cl7 103.4(13) . . ?
Cl9 C80 H80 109.3 . . ?
Cl8 C80 H80 109.3 . . ?
Cl7 C80 H80 109.3 . . ?
Cl81 C801 Cl91 114.4(19) . . ?
Cl81 C801 Cl71 103(2) . . ?
Cl91 C801 Cl71 95.6(14) . . ?
Cl81 C801 H801 114.0 . . ?
Cl91 C801 H801 114.0 . . ?
Cl71 C801 H801 114.0 . . ?

loop_
_geom_bond_atom_site_label_1
_geom_bond_atom_site_label_2
_geom_bond_distance
_geom_bond_site_symmetry_2
_geom_bond_publ_flag
Rh1 C11 2.158(13) . ?
Rh1 C10 2.165(11) . ?
Rh1 C14 2.254(13) . ?
Rh1 P1 2.270(3) . ?
Rh1 C15 2.284(14) . ?
Rh1 S1 2.355(3) . ?
P1 O1 1.591(8) . ?
P1 O4 1.614(6) . ?
P1 N1 1.654(9) . ?
S1 C3 1.788(12) . ?
S1 C1 1.810(13) . ?
O1 C48 1.477(12) . ?
O2 C19 1.411(11) . ?
O2 C18 1.448(13) . ?
O3 C18 1.385(14) . ?
O3 C20 1.417(11) . ?
O4 C35 1.445(11) . ?
N1 C2 1.428(14) . ?
N1 C4 1.460(12) . ?
C1 C2 1.496(14) . ?
C1 H1A 0.9700 . ?
C1 H1B 0.9700 . ?
C2 H2A 0.9700 . ?
C2 H2B 0.9700 . ?
C3 H3A 0.9600 . ?
C3 H3B 0.9600 . ?
C3 H3C 0.9600 . ?
C4 C5 1.359(13) . ?
C4 C9 1.361(13) . ?
C5 C6 1.365(16) . ?
C5 H5 0.9300 . ?
C6 C7 1.368(18) . ?
C6 H6 0.9300 . ?
C7 C8 1.321(19) . ?
C7 H7 0.9300 . ?
C8 C9 1.374(16) . ?
C8 H8 0.9300 . ?
C9 H9 0.9300 . ?
C10 C11 1.325(16) . ?
C10 C17 1.527(18) . ?
C10 H10 0.9300 . ?
C11 C12 1.502(17) . ?
C11 H11 0.9300 . ?
C12 C13 1.465(18) . ?
C12 H12A 0.9700 . ?
C12 H12B 0.9700 . ?
C13 C14 1.47(2) . ?
C13 H13A 0.9700 . ?
C13 H13B 0.9700 . ?
C14 C15 1.34(2) . ?
C14 H14 0.9300 . ?
C15 C16 1.511(19) . ?
C15 H15 0.9300 . ?
C16 C17 1.386(18) . ?
C16 H16A 0.9700 . ?
C16 H16B 0.9700 . ?
C17 H17A 0.9700 . ?
C17 H17B 0.9700 . ?
C18 C21 1.491(16) . ?
C18 C22 1.547(15) . ?
C19 C20 1.501(13) . ?
C19 C48 1.572(13) . ?
C19 H19 0.9800 . ?
C20 C35 1.518(14) . ?
C20 H20 0.9800 . ?
C21 H21A 0.9600 . ?
C21 H21B 0.9600 . ?
C21 H21C 0.9600 . ?
C22 H22A 0.9600 . ?
C22 H22B 0.9600 . ?
C22 H22C 0.9600 . ?
C23 C24 1.367(16) . ?
C23 C28 1.363(14) . ?
C23 C48 1.505(14) . ?
C25 C26 1.336(17) . ?
C25 C24 1.400(17) . ?
C25 H25 0.9300 . ?
C24 H24 0.9300 . ?
C26 C27 1.378(19) . ?
C26 H26 0.9300 . ?
C27 C28 1.361(17) . ?
C27 H27 0.9300 . ?
C28 H28 0.9300 . ?
C29 C34 1.363(16) . ?
C29 C30 1.379(16) . ?
C29 C48 1.555(15) . ?
C30 C31 1.367(18) . ?
C30 H30 0.9300 . ?
C31 C32 1.30(2) . ?
C31 H31 0.9300 . ?
C32 C33 1.362(19) . ?
C32 H32 0.9300 . ?
C33 C34 1.374(17) . ?
C33 H33 0.9300 . ?
C34 H34 0.9300 . ?
C35 C36 1.518(14) . ?
C35 C42 1.552(14) . ?
C36 C41 1.376(15) . ?
C36 C37 1.398(15) . ?
C37 C38 1.349(17) . ?
C37 H37 0.9300 . ?
C38 C39 1.32(2) . ?
C38 H38 0.9300 . ?
C39 C40 1.35(2) . ?
C39 H39 0.9300 . ?
C40 C41 1.379(19) . ?
C40 H40 0.9300 . ?
C41 H41 0.9300 . ?
C42 C43 1.373(14) . ?
C42 C46 1.365(16) . ?
C43 C44 1.404(18) . ?
C43 H43 0.9300 . ?
C44 C45 1.362(15) . ?
C44 H44 0.9300 . ?
C45 C47 1.351(17) . ?
C45 H45 0.9300 . ?
C46 C47 1.367(15) . ?
C46 H46 0.9300 . ?
C47 H47 0.9300 . ?
Cl1 C60 1.74(3) . ?
Cl2 C60 1.61(2) . ?
Cl3 C60 1.76(3) . ?
C60 H60 0.9800 . ?
C61 Cl5 1.71(2) . ?
C61 Cl6 1.731(16) . ?
C61 Cl4 1.85(2) . ?
C61 H61 0.9800 . ?
C611 Cl51 1.63(2) . ?
C611 Cl61 1.78(2) . ?
C611 Cl41 1.87(2) . ?
C611 H611 0.9801 . ?
F1 B1 1.31(2) . ?
F2 B1 1.27(2) . ?
F3 B1 1.34(3) . ?
F4 B1 1.39(3) . ?
C80 Cl9 1.65(3) . ?
C80 Cl8 1.68(2) . ?
C80 Cl7 1.78(2) . ?
C80 H80 0.9800 . ?
C801 Cl81 1.64(3) . ?
C801 Cl91 1.68(3) . ?
C801 Cl71 2.01(3) . ?
C801 H801 0.9801 . ?

loop_
_geom_hbond_atom_site_label_D
_geom_hbond_atom_site_label_H
_geom_hbond_atom_site_label_A
_geom_hbond_distance_DH
_geom_hbond_distance_HA
_geom_hbond_distance_DA
_geom_hbond_angle_DHA
_geom_hbond_site_symmetry_A
C2 H2A F1 0.97 2.45 3.322(16) 149.6 .
C3 H3B F1 0.96 2.45 3.209(16) 136.1 3_645
C5 H5 S1 0.93 3.00 3.638(13) 126.8 .
C21 H21C Cl51 0.96 2.89 3.51(3) 122.9 3_655
C61 H61 F4 0.98 2.16 3.11(2) 164.6 .
C611 H611 F4 0.98 2.18 3.11(2) 158.8 .

loop_
_geom_torsion_atom_site_label_1
_geom_torsion_atom_site_label_2
_geom_torsion_atom_site_label_3
_geom_torsion_atom_site_label_4
_geom_torsion
_geom_torsion_site_symmetry_1
_geom_torsion_site_symmetry_2
_geom_torsion_site_symmetry_3
_geom_torsion_site_symmetry_4
_geom_torsion_publ_flag
O4 P1 O1 C48 -53.0(8) . . . . ?
N1 P1 O1 C48 -168.0(7) . . . . ?
Rh1 P1 O1 C48 72.7(8) . . . . ?
O1 P1 O4 C35 -38.7(9) . . . . ?
N1 P1 O4 C35 65.4(10) . . . . ?
Rh1 P1 O4 C35 -170.2(8) . . . . ?
O1 P1 N1 C2 -152.5(7) . . . . ?
O4 P1 N1 C2 98.0(8) . . . . ?
Rh1 P1 N1 C2 -26.2(8) . . . . ?
O1 P1 N1 C4 9.3(9) . . . . ?
O4 P1 N1 C4 -100.1(9) . . . . ?
Rh1 P1 N1 C4 135.6(8) . . . . ?
C3 S1 C1 C2 -157.5(10) . . . . ?
Rh1 S1 C1 C2 -36.9(10) . . . . ?
C4 N1 C2 C1 -75.7(13) . . . . ?
P1 N1 C2 C1 89.0(12) . . . . ?
S1 C1 C2 N1 -45.1(14) . . . . ?
C2 N1 C4 C5 90.8(13) . . . . ?
P1 N1 C4 C5 -71.2(13) . . . . ?
C2 N1 C4 C9 -88.7(12) . . . . ?
P1 N1 C4 C9 109.3(11) . . . . ?
C9 C4 C5 C6 3.7(17) . . . . ?
N1 C4 C5 C6 -175.9(11) . . . . ?
C4 C5 C6 C7 -1(2) . . . . ?
C5 C6 C7 C8 -3(3) . . . . ?
C6 C7 C8 C9 5(3) . . . . ?
C5 C4 C9 C8 -2(2) . . . . ?
N1 C4 C9 C8 178.0(13) . . . . ?
C7 C8 C9 C4 -3(3) . . . . ?
C17 C10 C11 C12 4(2) . . . . ?
Rh1 C10 C11 C12 104.7(14) . . . . ?
C17 C10 C11 Rh1 -100.7(12) . . . . ?
C10 C11 C12 C13 -76(2) . . . . ?
Rh1 C11 C12 C13 8(2) . . . . ?
C11 C12 C13 C14 10(3) . . . . ?
C12 C13 C14 C15 61(2) . . . . ?
C12 C13 C14 Rh1 -22(2) . . . . ?
C13 C14 C15 C16 -1(2) . . . . ?
Rh1 C14 C15 C16 101.6(13) . . . . ?
C13 C14 C15 Rh1 -102.3(13) . . . . ?
C14 C15 C16 C17 -83(2) . . . . ?
Rh1 C15 C16 C17 -2(2) . . . . ?
C15 C16 C17 C10 22(3) . . . . ?
C11 C10 C17 C16 50(2) . . . . ?
Rh1 C10 C17 C16 -30(2) . . . . ?
C20 O3 C18 O2 0.7(12) . . . . ?
C20 O3 C18 C21 119.4(11) . . . . ?
C20 O3 C18 C22 -114.5(11) . . . . ?
C19 O2 C18 O3 11.8(12) . . . . ?
C19 O2 C18 C21 -109.1(12) . . . . ?
C19 O2 C18 C22 130.3(11) . . . . ?
C18 O2 C19 C20 -18.9(10) . . . . ?
C18 O2 C19 C48 -139.0(9) . . . . ?
C18 O3 C20 C19 -12.0(12) . . . . ?
C18 O3 C20 C35 -134.1(10) . . . . ?
O2 C19 C20 O3 18.6(10) . . . . ?
C48 C19 C20 O3 136.2(9) . . . . ?
O2 C19 C20 C35 140.9(8) . . . . ?
C48 C19 C20 C35 -101.6(10) . . . . ?
C28 C23 C24 C25 -0.4(18) . . . . ?
C48 C23 C24 C25 172.7(11) . . . . ?
C26 C25 C24 C23 -3(2) . . . . ?
C24 C25 C26 C27 4(2) . . . . ?
C25 C26 C27 C28 -3(2) . . . . ?
C26 C27 C28 C23 0(2) . . . . ?
C24 C23 C28 C27 1.4(18) . . . . ?
C48 C23 C28 C27 -171.9(11) . . . . ?
C34 C29 C30 C31 -0.1(18) . . . . ?
C48 C29 C30 C31 178.0(11) . . . . ?
C29 C30 C31 C32 0(2) . . . . ?
C30 C31 C32 C33 0(3) . . . . ?
C31 C32 C33 C34 0(2) . . . . ?
C30 C29 C34 C33 -0.2(17) . . . . ?
C48 C29 C34 C33 -178.2(10) . . . . ?
C32 C33 C34 C29 0.4(18) . . . . ?
P1 O4 C35 C36 -76.7(11) . . . . ?
P1 O4 C35 C20 48.2(12) . . . . ?
P1 O4 C35 C42 166.6(7) . . . . ?
O3 C20 C35 O4 154.8(8) . . . . ?
C19 C20 C35 O4 37.5(11) . . . . ?
O3 C20 C35 C36 -82.5(11) . . . . ?
C19 C20 C35 C36 160.3(8) . . . . ?
O3 C20 C35 C42 40.5(12) . . . . ?
C19 C20 C35 C42 -76.7(11) . . . . ?
O4 C35 C36 C41 147.2(10) . . . . ?
C20 C35 C36 C41 25.8(14) . . . . ?
C42 C35 C36 C41 -98.5(12) . . . . ?
O4 C35 C36 C37 -36.5(12) . . . . ?
C20 C35 C36 C37 -157.9(9) . . . . ?
C42 C35 C36 C37 77.8(11) . . . . ?
C41 C36 C37 C38 -2.3(16) . . . . ?
C35 C36 C37 C38 -178.8(10) . . . . ?
C36 C37 C38 C39 2(2) . . . . ?
C37 C38 C39 C40 -1(3) . . . . ?
C38 C39 C40 C41 0(3) . . . . ?
C37 C36 C41 C40 1.9(16) . . . . ?
C35 C36 C41 C40 178.2(11) . . . . ?
C39 C40 C41 C36 -1(2) . . . . ?
O4 C35 C42 C43 159.3(10) . . . . ?
C36 C35 C42 C43 41.4(14) . . . . ?
C20 C35 C42 C43 -84.5(13) . . . . ?
O4 C35 C42 C46 -24.9(14) . . . . ?
C36 C35 C42 C46 -142.8(11) . . . . ?
C20 C35 C42 C46 91.3(13) . . . . ?
C46 C42 C43 C44 1.5(18) . . . . ?
C35 C42 C43 C44 177.5(12) . . . . ?
C42 C43 C44 C45 0(2) . . . . ?
C43 C44 C45 C47 0(3) . . . . ?
C43 C42 C46 C47 -1.8(18) . . . . ?
C35 C42 C46 C47 -177.7(10) . . . . ?
C44 C45 C47 C46 0(2) . . . . ?
C42 C46 C47 C45 1.0(18) . . . . ?
P1 O1 C48 C23 -68.9(10) . . . . ?
P1 O1 C48 C29 170.9(7) . . . . ?
P1 O1 C48 C19 52.8(10) . . . . ?
C24 C23 C48 O1 148.9(10) . . . . ?
C28 C23 C48 O1 -38.2(13) . . . . ?
C24 C23 C48 C29 -94.4(12) . . . . ?
C28 C23 C48 C29 78.5(13) . . . . ?
C24 C23 C48 C19 31.4(14) . . . . ?
C28 C23 C48 C19 -155.7(10) . . . . ?
C34 C29 C48 O1 -24.5(13) . . . . ?
C30 C29 C48 O1 157.4(9) . . . . ?
C34 C29 C48 C23 -143.8(11) . . . . ?
C30 C29 C48 C23 38.1(13) . . . . ?
C34 C29 C48 C19 89.7(13) . . . . ?
C30 C29 C48 C19 -88.4(12) . . . . ?
O2 C19 C48 O1 155.8(8) . . . . ?
C20 C19 C48 O1 39.8(11) . . . . ?
O2 C19 C48 C23 -84.2(11) . . . . ?
C20 C19 C48 C23 159.8(9) . . . . ?
O2 C19 C48 C29 41.6(12) . . . . ?
C20 C19 C48 C29 -74.4(12) . . . . ?
